data_4335142
loop_
_publ_author_name
'Yong Yan'
'Christopher Keating'
'Perumalreddy Chandrasekaran'
'Upul Jayarathne'
'Joel T. Mague'
'Serena DeBeer'
'Kyle M. Lancaster'
'Stephen Sproules'
'Igor V. Rubtsov'
'James P. Donahue'

_publ_contact_author 'James P. Donahue'
_publ_contact_author_address
;
   James P. Donahue
   Department of Chemistry
   Tulane University
   Percival Stern Hall, Room 2015
   6400 Freret Street
   New Orleans, Louisiana 70118-5698
;
_publ_contact_author_email donahue@tulane.edu
_publ_section_title
;
 Ancillary Ligand Effects upon Dithiolene Redox Noninnocence in Tungsten
 Bis(dithiolene) Complexes
;
_journal_name_full 'Inorganic Chemistry'
_journal_page_first 6743
_journal_page_last 6751
_journal_paper_doi 10.1021/ic4009174
_journal_volume 52
_journal_year 2013
_chemical_formula_moiety 'C24 H34 P2 S4 W'
_chemical_formula_sum 'C24 H34 P2 S4 W'
_chemical_formula_weight 696.54
_chemical_name_systematic
; 
 Bis(but-2-ene-2,3-dithiolato-\k^2^S,S')bis(phenyldi- 
 methylphosphine)tungsten(IV) 
;
_space_group_IT_number 14
_symmetry_cell_setting monoclinic
_symmetry_space_group_name_Hall '-P 2ybc'
_symmetry_space_group_name_H-M 'P 1 21/c 1'
_atom_sites_solution_hydrogens geom
_atom_sites_solution_primary direct
_atom_sites_solution_secondary difmap
_audit_creation_method SHELXL-97
_cell_angle_alpha 90.00
_cell_angle_beta 104.240(2)
_cell_angle_gamma 90.00
_cell_formula_units_Z 4
_cell_length_a 19.413(4)
_cell_length_b 9.0400(17)
_cell_length_c 15.947(3)
_cell_measurement_reflns_used 9016
_cell_measurement_temperature 100(2)
_cell_measurement_theta_max 26.39
_cell_measurement_theta_min 2.16
_cell_volume 2712.6(9)
_computing_cell_refinement 'Bruker SAINT (Bruker-AXS 2008a)'
_computing_data_collection 'Bruker APEX2 (Bruker-AXS, 2008)'
_computing_data_reduction 'Bruker SAINT (Bruker-AXS 2008a)'
_computing_molecular_graphics 'Bruker SHELXTL(Bruker-AXS 2008b)'
_computing_publication_material 'Bruker SHELXTL(Bruker-AXS 2008b)'
_computing_structure_refinement 'SHELXL-97 (Sheldrick, 2008)'
_computing_structure_solution 'SHELXS-97 (Sheldrick, 2008)'
_diffrn_ambient_temperature 100(2)
_diffrn_measured_fraction_theta_full 0.998
_diffrn_measured_fraction_theta_max 0.998
_diffrn_measurement_device_type 'Bruker APEX-I CCD'
_diffrn_measurement_method '\f and \w scans'
_diffrn_radiation_monochromator graphite
_diffrn_radiation_source 'fine-focus sealed tube'
_diffrn_radiation_type MoK\a
_diffrn_radiation_wavelength 0.71073
_diffrn_reflns_av_R_equivalents 0.0640
_diffrn_reflns_av_sigmaI/netI 0.0390
_diffrn_reflns_limit_h_max 24
_diffrn_reflns_limit_h_min -23
_diffrn_reflns_limit_k_max 11
_diffrn_reflns_limit_k_min -11
_diffrn_reflns_limit_l_max 19
_diffrn_reflns_limit_l_min -19
_diffrn_reflns_number 40121
_diffrn_reflns_theta_full 26.42
_diffrn_reflns_theta_max 26.42
_diffrn_reflns_theta_min 2.16
_exptl_absorpt_coefficient_mu 4.696
_exptl_absorpt_correction_T_max 0.9119
_exptl_absorpt_correction_T_min 0.7156
_exptl_absorpt_correction_type multi-scan
_exptl_absorpt_process_details 'SADABS (Sheldrick 2008a)'
_exptl_crystal_colour yellow
_exptl_crystal_density_diffrn 1.706
_exptl_crystal_description Plate
_exptl_crystal_F_000 1384
_exptl_crystal_size_max 0.14
_exptl_crystal_size_mid 0.11
_exptl_crystal_size_min 0.02
_refine_diff_density_max 0.833
_refine_diff_density_min -0.750
_refine_diff_density_rms 0.125
_refine_ls_extinction_method none
_refine_ls_goodness_of_fit_ref 1.026
_refine_ls_hydrogen_treatment constr
_refine_ls_matrix_type full
_refine_ls_number_parameters 288
_refine_ls_number_reflns 5561
_refine_ls_number_restraints 0
_refine_ls_restrained_S_all 1.026
_refine_ls_R_factor_all 0.0386
_refine_ls_R_factor_gt 0.0260
_refine_ls_shift/su_max 0.002
_refine_ls_shift/su_mean 0.000
_refine_ls_structure_factor_coef Fsqd
_refine_ls_weighting_details 'calc w=1/[\s^2^(Fo^2^)+(0.0214P)^2^+1.1554P] where P=(Fo^2^+2Fc^2^)/3'
_refine_ls_weighting_scheme calc
_refine_ls_wR_factor_gt 0.0491
_refine_ls_wR_factor_ref 0.0533
_reflns_number_gt 4618
_reflns_number_total 5561
_reflns_threshold_expression >2\s(I)
_cod_data_source_file ic4009174_si_002_07.cif
_cod_data_source_block jpd224
_cod_original_cell_volume 2712.7(9)
_cod_database_code 4335142

loop_
_symmetry_equiv_pos_as_xyz
'x, y, z'
'-x, y+1/2, -z+1/2'
'-x, -y, -z'
'x, -y-1/2, z-1/2'

loop_
_atom_site_label
_atom_site_type_symbol
_atom_site_fract_x
_atom_site_fract_y
_atom_site_fract_z
_atom_site_U_iso_or_equiv
_atom_site_adp_type
_atom_site_occupancy
_atom_site_symmetry_multiplicity
_atom_site_calc_flag
_atom_site_refinement_flags
W1 W 0.245069(8) 0.890282(16) 0.296273(9) 0.01265(5) Uani 1 1 d .
S1 S 0.33793(5) 0.93030(10) 0.42064(6) 0.0153(2) Uani 1 1 d .
S2 S 0.31148(5) 0.67210(10) 0.29544(6) 0.0168(2) Uani 1 1 d .
S3 S 0.17100(5) 1.00016(10) 0.37512(6) 0.0169(2) Uani 1 1 d .
S4 S 0.14274(5) 0.74296(11) 0.24863(6) 0.0178(2) Uani 1 1 d .
P1 P 0.24160(5) 0.85827(11) 0.13934(6) 0.0167(2) Uani 1 1 d .
P2 P 0.26988(5) 1.16125(11) 0.28420(6) 0.0145(2) Uani 1 1 d .
C1 C 0.3967(2) 0.7825(4) 0.4390(2) 0.0156(8) Uani 1 1 d .
C2 C 0.3849(2) 0.6677(4) 0.3839(2) 0.0154(8) Uani 1 1 d .
C3 C 0.0908(2) 0.9044(4) 0.3594(2) 0.0192(8) Uani 1 1 d .
C4 C 0.0780(2) 0.7915(4) 0.3021(2) 0.0173(8) Uani 1 1 d .
C5 C 0.4584(2) 0.7917(4) 0.5177(2) 0.0200(9) Uani 1 1 d .
H5A H 0.4574 0.7080 0.5544 0.030 Uiso 1 1 calc R
H5B H 0.4548 0.8811 0.5488 0.030 Uiso 1 1 calc R
H5C H 0.5021 0.7917 0.4998 0.030 Uiso 1 1 calc R
C6 C 0.4317(2) 0.5319(4) 0.3942(3) 0.0218(9) Uani 1 1 d .
H6A H 0.4806 0.5616 0.4053 0.033 Uiso 1 1 calc R
H6B H 0.4195 0.4742 0.3421 0.033 Uiso 1 1 calc R
H6C H 0.4247 0.4736 0.4418 0.033 Uiso 1 1 calc R
C7 C 0.0425(2) 0.9493(5) 0.4154(3) 0.0269(10) Uani 1 1 d .
H7A H -0.0059 0.9485 0.3818 0.040 Uiso 1 1 calc R
H7B H 0.0548 1.0470 0.4376 0.040 Uiso 1 1 calc R
H7C H 0.0477 0.8810 0.4627 0.040 Uiso 1 1 calc R
C8 C 0.0111(2) 0.6996(5) 0.2827(3) 0.0265(10) Uani 1 1 d .
H8A H 0.0118 0.6344 0.3304 0.040 Uiso 1 1 calc R
H8B H 0.0086 0.6423 0.2313 0.040 Uiso 1 1 calc R
H8C H -0.0295 0.7635 0.2740 0.040 Uiso 1 1 calc R
C9 C 0.3252(2) 0.9005(5) 0.1112(2) 0.0249(9) Uani 1 1 d .
H9A H 0.3233 0.8646 0.0541 0.037 Uiso 1 1 calc R
H9B H 0.3637 0.8536 0.1519 0.037 Uiso 1 1 calc R
H9C H 0.3325 1.0057 0.1130 0.037 Uiso 1 1 calc R
C10 C 0.2248(2) 0.6724(4) 0.0944(2) 0.0237(9) Uani 1 1 d .
H10A H 0.2220 0.6752 0.0335 0.036 Uiso 1 1 calc R
H10B H 0.1808 0.6362 0.1037 0.036 Uiso 1 1 calc R
H10C H 0.2629 0.6080 0.1225 0.036 Uiso 1 1 calc R
C11 C 0.1757(2) 0.9626(4) 0.0601(2) 0.0179(8) Uani 1 1 d .
C12 C 0.1807(2) 0.9725(5) -0.0261(2) 0.0245(10) Uani 1 1 d .
H12 H 0.2182 0.9269 -0.0425 0.029 Uiso 1 1 calc R
C13 C 0.1299(3) 1.0500(5) -0.0871(3) 0.0306(11) Uani 1 1 d .
H13 H 0.1336 1.0560 -0.1440 0.037 Uiso 1 1 calc R
C14 C 0.0741(3) 1.1177(5) -0.0633(3) 0.0341(11) Uani 1 1 d .
H14 H 0.0407 1.1706 -0.1040 0.041 Uiso 1 1 calc R
C15 C 0.0676(2) 1.1075(5) 0.0205(3) 0.0293(10) Uani 1 1 d .
H15 H 0.0297 1.1530 0.0363 0.035 Uiso 1 1 calc R
C16 C 0.1177(2) 1.0291(4) 0.0815(3) 0.0230(9) Uani 1 1 d .
H16 H 0.1123 1.0208 0.1377 0.028 Uiso 1 1 calc R
C17 C 0.1977(2) 1.2758(4) 0.2226(2) 0.0216(9) Uani 1 1 d .
H17A H 0.1553 1.2565 0.2415 0.032 Uiso 1 1 calc R
H17B H 0.1896 1.2530 0.1622 0.032 Uiso 1 1 calc R
H17C H 0.2103 1.3783 0.2318 0.032 Uiso 1 1 calc R
C18 C 0.2918(2) 1.2659(4) 0.3857(2) 0.0192(9) Uani 1 1 d .
H18A H 0.2927 1.3697 0.3732 0.029 Uiso 1 1 calc R
H18B H 0.3376 1.2357 0.4197 0.029 Uiso 1 1 calc R
H18C H 0.2566 1.2472 0.4174 0.029 Uiso 1 1 calc R
C19 C 0.3446(2) 1.2128(4) 0.2386(2) 0.0161(8) Uani 1 1 d .
C20 C 0.3362(2) 1.3056(4) 0.1676(2) 0.0219(9) Uani 1 1 d .
H20 H 0.2911 1.3389 0.1396 0.026 Uiso 1 1 calc R
C21 C 0.3947(2) 1.3492(5) 0.1378(3) 0.0278(10) Uani 1 1 d .
H21 H 0.3885 1.4124 0.0905 0.033 Uiso 1 1 calc R
C22 C 0.4622(2) 1.2990(4) 0.1781(3) 0.0249(10) Uani 1 1 d .
H22 H 0.5013 1.3296 0.1587 0.030 Uiso 1 1 calc R
C23 C 0.4709(2) 1.2032(4) 0.2475(2) 0.0219(9) Uani 1 1 d .
H23 H 0.5159 1.1675 0.2740 0.026 Uiso 1 1 calc R
C24 C 0.4122(2) 1.1595(4) 0.2779(2) 0.0193(9) Uani 1 1 d .
H24 H 0.4183 1.0947 0.3245 0.023 Uiso 1 1 calc R

loop_
_atom_site_aniso_label
_atom_site_aniso_U_11
_atom_site_aniso_U_22
_atom_site_aniso_U_33
_atom_site_aniso_U_23
_atom_site_aniso_U_13
_atom_site_aniso_U_12
W1 0.01444(8) 0.01146(8) 0.01249(7) 0.00044(6) 0.00417(6) 0.00073(7)
S1 0.0192(5) 0.0133(5) 0.0132(4) -0.0010(4) 0.0034(4) 0.0015(4)
S2 0.0189(5) 0.0123(5) 0.0179(5) -0.0011(4) 0.0020(4) 0.0027(4)
S3 0.0179(5) 0.0163(5) 0.0193(5) 0.0004(4) 0.0096(4) 0.0007(4)
S4 0.0173(5) 0.0184(5) 0.0170(5) -0.0004(4) 0.0031(4) -0.0023(4)
P1 0.0192(5) 0.0167(5) 0.0145(5) -0.0012(4) 0.0048(4) 0.0011(4)
P2 0.0161(5) 0.0126(5) 0.0158(5) 0.0005(4) 0.0054(4) 0.0013(4)
C1 0.015(2) 0.016(2) 0.0168(18) 0.0031(16) 0.0054(16) -0.0005(16)
C2 0.014(2) 0.0131(18) 0.0183(19) 0.0049(16) 0.0033(16) 0.0025(16)
C3 0.018(2) 0.019(2) 0.0227(19) 0.0084(17) 0.0093(17) 0.0046(17)
C4 0.013(2) 0.022(2) 0.0165(19) 0.0063(16) 0.0037(16) -0.0015(16)
C5 0.019(2) 0.019(2) 0.021(2) -0.0002(17) 0.0022(17) 0.0007(17)
C6 0.024(2) 0.019(2) 0.021(2) -0.0010(17) 0.0019(18) 0.0002(18)
C7 0.023(2) 0.028(2) 0.033(2) 0.0012(19) 0.014(2) 0.0001(19)
C8 0.018(2) 0.032(3) 0.029(2) 0.0027(19) 0.0059(18) -0.0054(19)
C9 0.021(2) 0.035(2) 0.022(2) -0.0068(19) 0.0104(17) 0.000(2)
C10 0.033(3) 0.017(2) 0.019(2) -0.0045(17) 0.0021(18) 0.0011(19)
C11 0.023(2) 0.015(2) 0.0145(18) 0.0000(15) 0.0033(17) -0.0035(17)
C12 0.031(3) 0.024(2) 0.019(2) 0.0015(17) 0.0069(19) -0.0042(19)
C13 0.045(3) 0.027(2) 0.017(2) 0.0042(18) 0.003(2) -0.010(2)
C14 0.047(3) 0.023(2) 0.025(2) 0.007(2) -0.006(2) 0.003(2)
C15 0.034(3) 0.026(2) 0.025(2) -0.002(2) 0.0024(19) 0.009(2)
C16 0.027(2) 0.022(2) 0.018(2) 0.0004(17) -0.0002(18) 0.0023(19)
C17 0.024(2) 0.016(2) 0.025(2) 0.0017(17) 0.0072(18) 0.0000(18)
C18 0.017(2) 0.014(2) 0.028(2) -0.0038(17) 0.0087(17) 0.0005(17)
C19 0.021(2) 0.0125(19) 0.0163(18) -0.0034(15) 0.0075(16) -0.0015(16)
C20 0.026(2) 0.016(2) 0.025(2) 0.0044(17) 0.0106(18) 0.0045(18)
C21 0.037(3) 0.025(2) 0.025(2) 0.0058(18) 0.016(2) 0.003(2)
C22 0.027(2) 0.023(2) 0.030(2) -0.0024(18) 0.019(2) -0.0055(19)
C23 0.022(2) 0.023(2) 0.023(2) -0.0013(17) 0.0092(18) 0.0026(18)
C24 0.026(2) 0.019(2) 0.0139(18) 0.0008(16) 0.0058(17) -0.0011(18)

loop_
_atom_type_symbol
_atom_type_description
_atom_type_scat_dispersion_real
_atom_type_scat_dispersion_imag
_atom_type_scat_source
C C 0.0033 0.0016 'International Tables Vol C Tables 4.2.6.8 and 6.1.1.4'
H H 0.0000 0.0000 'International Tables Vol C Tables 4.2.6.8 and 6.1.1.4'
P P 0.1023 0.0942 'International Tables Vol C Tables 4.2.6.8 and 6.1.1.4'
S S 0.1246 0.1234 'International Tables Vol C Tables 4.2.6.8 and 6.1.1.4'
W W -0.8490 6.8722 'International Tables Vol C Tables 4.2.6.8 and 6.1.1.4'

loop_
_geom_angle_atom_site_label_1
_geom_angle_atom_site_label_2
_geom_angle_atom_site_label_3
_geom_angle
S3 W1 S4 80.40(4)
S3 W1 S1 85.81(4)
S4 W1 S1 140.14(3)
S3 W1 S2 139.79(3)
S4 W1 S2 86.80(4)
S1 W1 S2 80.04(3)
S3 W1 P1 135.56(3)
S4 W1 P1 78.42(3)
S1 W1 P1 133.30(3)
S2 W1 P1 77.18(3)
S3 W1 P2 77.47(3)
S4 W1 P2 133.50(3)
S1 W1 P2 78.08(3)
S2 W1 P2 134.39(3)
P1 W1 P2 89.69(3)
C1 S1 W1 111.05(13)
C2 S2 W1 110.74(13)
C3 S3 W1 110.78(13)
C4 S4 W1 110.66(14)
C9 P1 C11 103.67(19)
C9 P1 C10 100.36(19)
C11 P1 C10 100.22(18)
C9 P1 W1 114.45(13)
C11 P1 W1 118.30(13)
C10 P1 W1 117.21(13)
C17 P2 C18 99.39(18)
C17 P2 C19 102.69(18)
C18 P2 C19 100.61(17)
C17 P2 W1 117.31(13)
C18 P2 W1 116.30(13)
C19 P2 W1 117.58(12)
C2 C1 C5 124.0(3)
C2 C1 S1 119.0(3)
C5 C1 S1 116.9(3)
C1 C2 C6 123.7(3)
C1 C2 S2 119.1(3)
C6 C2 S2 117.2(3)
C4 C3 C7 124.6(4)
C4 C3 S3 118.8(3)
C7 C3 S3 116.5(3)
C3 C4 C8 124.1(3)
C3 C4 S4 119.1(3)
C8 C4 S4 116.7(3)
C16 C11 C12 117.9(4)
C16 C11 P1 121.7(3)
C12 C11 P1 120.3(3)
C13 C12 C11 120.6(4)
C14 C13 C12 120.0(4)
C13 C14 C15 120.4(4)
C14 C15 C16 119.8(4)
C11 C16 C15 121.2(4)
C20 C19 C24 119.1(4)
C20 C19 P2 122.1(3)
C24 C19 P2 118.8(3)
C19 C20 C21 120.6(4)
C22 C21 C20 120.4(4)
C23 C22 C21 119.5(4)
C22 C23 C24 120.3(4)
C19 C24 C23 120.2(4)

loop_
_geom_bond_atom_site_label_1
_geom_bond_atom_site_label_2
_geom_bond_distance
W1 S3 2.3504(10)
W1 S4 2.3568(10)
W1 S1 2.3569(10)
W1 S2 2.3582(10)
W1 P1 2.5038(10)
W1 P2 2.5130(11)
S1 C1 1.735(4)
S2 C2 1.742(4)
S3 C3 1.745(4)
S4 C4 1.740(4)
P1 C9 1.827(4)
P1 C11 1.825(4)
P1 C10 1.824(4)
P2 C17 1.823(4)
P2 C18 1.832(4)
P2 C19 1.836(4)
C1 C2 1.343(5)
C1 C5 1.508(5)
C2 C6 1.512(5)
C3 C4 1.351(5)
C3 C7 1.502(5)
C4 C8 1.508(5)
C11 C16 1.390(5)
C11 C12 1.404(5)
C12 C13 1.392(6)
C13 C14 1.375(6)
C14 C15 1.377(6)
C15 C16 1.389(5)
C19 C20 1.386(5)
C19 C24 1.394(5)
C20 C21 1.391(5)
C21 C22 1.386(6)
C22 C23 1.382(5)
C23 C24 1.401(5)
